data_4116315
loop_
_publ_author_name
'Hui Zheng'
'Yan Zang'
'Yanhong Dong'
'Victor G. Young'
'Lawrence Que'

_publ_section_title
;
 Complexes with FeIII2(\m-O)(\m-OH), FeIII2(\m-O)2, and [FeIII3(\m2-O)3]
 Cores: Structures, Spectroscopy, and Core Interconversions
;
_journal_name_full 'Journal of the American Chemical Society'
_journal_page_first 2226
_journal_page_last 2235
_journal_paper_doi 10.1021/ja983615t
_journal_volume 121
_journal_year 1999
_chemical_compound_source 'Y. Zang/ Prof. L. Que'
_chemical_formula_sum 'C44 H68 Cl3 Fe2 N9 O15.5'
_chemical_formula_weight 1189.12
_chemical_name_common 95060
_chemical_name_systematic
; 
 ? 
;
_space_group_IT_number 43
_symmetry_cell_setting orthorhombic
_symmetry_space_group_name_Hall 'F 2 -2d'
_symmetry_space_group_name_H-M 'F d d 2'
_atom_sites_solution_hydrogens geom
_atom_sites_solution_primary direct
_atom_sites_solution_secondary difmap
_audit_creation_method SHELXL
_cell_angle_alpha 90.00
_cell_angle_beta 90.00
_cell_angle_gamma 90.00
_cell_formula_units_Z 16
_cell_length_a 26.1539(1)
_cell_length_b 64.6139(3)
_cell_length_c 12.7408(1)
_cell_measurement_reflns_used 8192
_cell_measurement_temperature 173(2)
_cell_volume 21530.7(2)
_computing_structure_refinement 'SHELXL-93 (Sheldrick, 1993)'
_computing_structure_solution 'SHELXS-86 (Sheldrick, 1990)'
_diffrn_ambient_temperature 173(2)
_diffrn_radiation_monochromator graphite
_diffrn_radiation_source 'fine-focus sealed tube'
_diffrn_radiation_type MoK\a
_diffrn_radiation_wavelength 0.71073
_diffrn_reflns_av_R_equivalents 0.0333
_diffrn_reflns_av_sigmaI/netI 0.0246
_diffrn_reflns_limit_h_max 21
_diffrn_reflns_limit_h_min -30
_diffrn_reflns_limit_k_max 74
_diffrn_reflns_limit_k_min -71
_diffrn_reflns_limit_l_max 14
_diffrn_reflns_limit_l_min -13
_diffrn_reflns_number 22923
_diffrn_reflns_theta_max 24.12
_diffrn_reflns_theta_min 1.26
_exptl_absorpt_coefficient_mu 0.761
_exptl_absorpt_correction_T_max 0.7899
_exptl_absorpt_correction_T_min 0.6660
_exptl_absorpt_correction_type empirical
_exptl_crystal_colour Yellow
_exptl_crystal_density_diffrn 1.467
_exptl_crystal_description Plate
_exptl_crystal_F_000 9952
_exptl_crystal_size_max 0.45
_exptl_crystal_size_mid 0.40
_exptl_crystal_size_min 0.25
_refine_diff_density_max 0.999
_refine_diff_density_min -0.385
_refine_diff_density_rms 0.069
_refine_ls_abs_structure_details 'Flack H D (1983), Acta Cryst. A39, 876-881'
_refine_ls_abs_structure_Flack 0.03(2)
_refine_ls_extinction_method none
_refine_ls_goodness_of_fit_all 1.052
_refine_ls_goodness_of_fit_obs 1.050
_refine_ls_matrix_type full
_refine_ls_number_parameters 668
_refine_ls_number_reflns 7409
_refine_ls_number_restraints 1
_refine_ls_restrained_S_all 1.058
_refine_ls_restrained_S_obs 1.050
_refine_ls_R_factor_all 0.0510
_refine_ls_R_factor_obs 0.0485
_refine_ls_shift/esd_max 0.008
_refine_ls_shift/esd_mean 0.001
_refine_ls_structure_factor_coef Fsqd
_refine_ls_weighting_details 'w=1/[\s^2^(Fo^2^)+(0.0940P)^2^+55.5000P] where P=(Fo^2^+2Fc^2^)/3'
_refine_ls_weighting_scheme calc
_refine_ls_wR_factor_all 0.1374
_refine_ls_wR_factor_obs 0.1327
_reflns_number_observed 7060
_reflns_number_total 7411
_reflns_observed_criterion >2sigma(I)
_cod_data_source_file ja983615t_4.cif
_cod_data_source_block 95060
_cod_depositor_comments
;
The following automatic conversions were performed:

'_refine_ls_weighting_scheme' value 'calc
w=1/[\s^2^(Fo^2^)+(0.0940P)^2^+55.5000P] where P=(Fo^2^+2Fc^2^)/3'
was changed to 'calc'. New tag '_refine_ls_weighting_details' was
created. The value of the new tag was set to
'w=1/[\s^2^(Fo^2^)+(0.0940P)^2^+55.5000P] where P=(Fo^2^+2Fc^2^)/3'.

Automatic conversion script
Id: cif_fix_values 3143 2015-03-26 13:38:13Z robertas 
;
_cod_original_formula_sum 'C44 H68 Cl3 Fe2 N9 O15.50'
_cod_database_code 4116315

loop_
_symmetry_equiv_pos_as_xyz
'x, y, z'
'-x, -y, z'
'x+1/4, -y+1/4, z+1/4'
'-x+1/4, y+1/4, z+1/4'
'x, y+1/2, z+1/2'
'-x, -y+1/2, z+1/2'
'x+1/4, -y+3/4, z+3/4'
'-x+1/4, y+3/4, z+3/4'
'x+1/2, y, z+1/2'
'-x+1/2, -y, z+1/2'
'x+3/4, -y+1/4, z+3/4'
'-x+3/4, y+1/4, z+3/4'
'x+1/2, y+1/2, z'
'-x+1/2, -y+1/2, z'
'x+3/4, -y+3/4, z+1/4'
'-x+3/4, y+3/4, z+1/4'

loop_
_atom_site_aniso_label
_atom_site_aniso_U_11
_atom_site_aniso_U_22
_atom_site_aniso_U_33
_atom_site_aniso_U_23
_atom_site_aniso_U_13
_atom_site_aniso_U_12
Fe1 0.0467(4) 0.0381(4) 0.0309(3) -0.0010(3) -0.0044(3) 0.0036(3)
O1 0.057(2) 0.036(2) 0.040(2) -0.0030(14) -0.0008(15) 0.0030(13)
O2 0.055(2) 0.037(2) 0.030(2) 0.0014(13) -0.0053(14) 0.0039(13)
N1A 0.054(2) 0.042(2) 0.039(2) -0.006(2) -0.005(2) 0.003(2)
C1A 0.049(3) 0.052(3) 0.042(3) 0.000(2) -0.007(2) 0.002(2)
C2A 0.056(3) 0.050(3) 0.061(3) -0.002(3) -0.012(2) -0.008(2)
C3A 0.084(4) 0.047(3) 0.063(4) -0.009(3) -0.006(3) -0.007(3)
C4A 0.077(4) 0.045(3) 0.064(4) -0.018(3) 0.006(3) 0.005(3)
C5A 0.066(3) 0.041(3) 0.040(3) 0.000(2) -0.004(2) 0.003(2)
C6A 0.071(3) 0.050(3) 0.040(3) -0.003(2) 0.007(2) 0.013(2)
N2A 0.059(2) 0.054(3) 0.034(2) 0.004(2) -0.004(2) 0.006(2)
C7A 0.076(4) 0.074(4) 0.030(3) -0.001(3) -0.008(2) 0.007(3)
C8A 0.068(3) 0.059(3) 0.040(3) 0.001(3) -0.015(2) 0.001(2)
N3A 0.053(2) 0.050(2) 0.044(2) 0.001(2) -0.013(2) 0.000(2)
C9A 0.050(3) 0.051(3) 0.053(3) 0.000(2) -0.011(2) 0.011(2)
C10A 0.046(2) 0.048(3) 0.041(3) 0.008(2) -0.001(2) 0.007(2)
C11A 0.064(3) 0.053(3) 0.055(4) 0.011(3) 0.004(3) 0.012(2)
C12A 0.081(3) 0.033(3) 0.054(3) 0.004(2) 0.007(3) 0.004(2)
C13A 0.059(3) 0.055(3) 0.047(3) -0.001(3) 0.003(2) -0.009(2)
C14A 0.049(2) 0.044(3) 0.038(3) 0.001(2) -0.002(2) 0.004(2)
C15A 0.065(3) 0.055(3) 0.058(4) 0.005(3) -0.024(3) -0.002(2)
C16A 0.065(4) 0.074(4) 0.097(6) 0.010(4) -0.040(4) -0.010(3)
C17A 0.066(3) 0.057(3) 0.045(3) 0.004(3) 0.007(2) 0.005(3)
C18A 0.082(4) 0.072(4) 0.070(5) 0.009(3) 0.030(4) 0.022(3)
N4A 0.055(2) 0.035(2) 0.038(2) 0.003(2) -0.001(2) 0.004(2)
Fe2 0.0463(3) 0.0372(4) 0.0314(4) -0.0016(3) -0.0041(3) 0.0011(3)
N1B 0.055(2) 0.041(2) 0.036(2) -0.003(2) -0.005(2) 0.004(2)
C1B 0.061(3) 0.045(3) 0.045(3) -0.005(2) -0.003(2) 0.007(2)
C2B 0.075(3) 0.051(3) 0.053(3) 0.003(3) -0.001(3) 0.013(3)
C3B 0.094(4) 0.036(3) 0.071(4) -0.010(3) 0.003(3) -0.002(3)
C4B 0.075(3) 0.050(3) 0.058(4) 0.000(3) -0.008(3) -0.010(3)
C5B 0.067(3) 0.045(3) 0.038(3) 0.000(2) -0.007(2) -0.004(2)
C6B 0.062(3) 0.051(3) 0.057(3) 0.004(3) -0.016(3) -0.008(2)
N2B 0.054(2) 0.044(2) 0.038(2) -0.001(2) -0.004(2) -0.002(2)
C7B 0.066(3) 0.061(3) 0.033(3) -0.007(2) -0.008(2) 0.011(2)
C8B 0.071(3) 0.056(3) 0.033(3) 0.002(2) -0.002(2) 0.000(2)
N3B 0.053(2) 0.049(2) 0.031(2) 0.001(2) 0.003(2) 0.002(2)
C9B 0.061(3) 0.049(3) 0.040(3) 0.005(2) 0.004(2) -0.005(2)
C10B 0.051(2) 0.047(3) 0.035(3) 0.006(2) -0.005(2) -0.003(2)
C11B 0.059(3) 0.055(3) 0.046(3) 0.005(2) -0.010(2) -0.002(2)
C12B 0.075(3) 0.040(3) 0.073(4) 0.002(3) -0.030(3) 0.002(2)
C13B 0.061(3) 0.045(3) 0.061(4) -0.009(3) -0.011(3) 0.009(2)
C14B 0.049(2) 0.045(3) 0.048(3) -0.003(2) -0.005(2) 0.008(2)
C15B 0.063(3) 0.060(3) 0.042(3) -0.009(3) 0.008(2) 0.013(2)
C16B 0.072(4) 0.084(4) 0.059(4) -0.007(3) 0.018(3) 0.011(3)
C17B 0.051(3) 0.053(3) 0.045(3) -0.004(2) -0.013(2) 0.001(2)
C18B 0.062(3) 0.078(4) 0.070(4) -0.005(3) -0.024(3) -0.003(3)
N4B 0.048(2) 0.041(2) 0.035(2) -0.001(2) -0.005(2) 0.000(2)
N100 0.090(4) 0.136(7) 0.139(7) 0.070(6) -0.005(5) 0.005(4)
C101 0.066(4) 0.094(5) 0.086(5) 0.019(4) -0.015(3) 0.008(4)
C102 0.093(5) 0.085(5) 0.083(5) 0.014(4) 0.019(4) 0.013(4)
O200 0.189(8) 0.212(10) 0.161(9) 0.073(8) -0.062(7) -0.066(8)
C201 0.186(12) 0.286(18) 0.089(8) 0.009(9) 0.014(8) -0.148(13)
C202 0.113(8) 0.275(18) 0.105(9) -0.007(10) 0.008(6) -0.048(9)
C203 0.135(8) 0.119(8) 0.123(9) 0.038(7) -0.042(7) -0.025(6)
C204 0.087(4) 0.060(3) 0.047(3) 0.013(3) -0.013(3) -0.012(3)
O300 0.065(3) 0.096(5) 0.074(4) 0.000 0.000 0.007(3)
C301 0.076(4) 0.134(8) 0.097(6) 0.028(5) -0.013(4) -0.014(4)
C302 0.085(4) 0.111(6) 0.086(6) 0.006(5) -0.013(4) 0.001(4)
Cl10 0.0537(7) 0.0526(7) 0.0765(10) -0.0057(7) 0.0024(6) 0.0077(6)
O11 0.070(2) 0.066(3) 0.089(3) 0.000(2) 0.009(2) 0.023(2)
O12 0.094(3) 0.072(3) 0.139(5) -0.011(3) 0.037(3) -0.016(2)
O13 0.142(6) 0.088(4) 0.199(8) -0.019(4) -0.106(6) 0.029(4)
O14 0.170(6) 0.103(4) 0.136(6) 0.032(4) 0.094(5) 0.055(4)
Cl20 0.0700(8) 0.0594(8) 0.0445(7) -0.0047(6) 0.0059(6) 0.0017(6)
O21 0.085(3) 0.060(2) 0.087(3) 0.004(2) 0.007(2) 0.016(2)
O22 0.115(4) 0.124(5) 0.062(3) -0.026(3) 0.020(3) 0.001(3)
O23 0.132(5) 0.082(4) 0.138(6) 0.043(4) 0.057(4) 0.031(3)
O24 0.073(3) 0.203(7) 0.158(7) -0.109(6) -0.001(4) 0.017(4)
Cl30 0.0745(9) 0.0679(9) 0.0570(9) -0.0045(7) 0.0026(7) -0.0204(7)
O31 0.089(3) 0.090(3) 0.106(4) -0.008(3) -0.012(3) -0.039(3)
O32 0.153(7) 0.400(17) 0.060(4) -0.024(6) 0.019(4) -0.064(9)
O33 0.136(7) 0.113(6) 0.590(30) -0.019(12) 0.042(13) -0.040(5)
O34 0.167(7) 0.363(15) 0.128(7) 0.136(8) -0.070(6) -0.176(9)

loop_
_atom_site_label
_atom_site_type_symbol
_atom_site_fract_x
_atom_site_fract_y
_atom_site_fract_z
_atom_site_U_iso_or_equiv
_atom_site_thermal_displace_type
_atom_site_occupancy
_atom_site_calc_flag
_atom_site_refinement_flags
Fe1 Fe -0.11975(3) 0.187432(10) 0.60640(5) 0.0386(2) Uani 1 d .
O1 O -0.16240(14) 0.18857(5) 0.7343(3) 0.0442(8) Uani 1 d .
H1A H -0.18517(14) 0.17644(5) 0.7426(3) 0.053 Uiso 0.50 calc PR
H1B H -0.18194(14) 0.20162(5) 0.7414(3) 0.053 Uiso 0.50 calc PR
O2 O -0.06549(13) 0.18693(5) 0.6995(3) 0.0407(8) Uani 1 d .
N1A N -0.13569(15) 0.15470(6) 0.5942(3) 0.0451(9) Uani 1 d .
C1A C -0.1719(2) 0.14398(8) 0.6467(4) 0.0475(11) Uani 1 d .
H1AA H -0.1950(2) 0.15148(8) 0.6898(4) 0.057 Uiso 1 calc R
C2A C -0.1771(2) 0.12310(9) 0.6414(5) 0.0557(13) Uani 1 d .
H2AA H -0.2025(2) 0.11614(9) 0.6812(5) 0.067 Uiso 1 calc R
C3A C -0.1443(2) 0.11226(9) 0.5766(5) 0.0647(15) Uani 1 d .
H3AA H -0.1477(2) 0.09768(9) 0.5698(5) 0.078 Uiso 1 calc R
C4A C -0.1070(2) 0.12242(9) 0.5221(5) 0.062(2) Uani 1 d .
H4AA H -0.0840(2) 0.11505(9) 0.4780(5) 0.074 Uiso 1 calc R
C5A C -0.1032(2) 0.14392(8) 0.5326(4) 0.0490(12) Uani 1 d .
C6A C -0.0623(2) 0.15655(8) 0.4797(4) 0.0536(13) Uani 1 d .
H6AA H -0.0312(2) 0.15667(8) 0.5238(4) 0.064 Uiso 1 calc R
H6AB H -0.0535(2) 0.15016(8) 0.4114(4) 0.064 Uiso 1 calc R
N2A N -0.0801(2) 0.17827(7) 0.4622(3) 0.0493(10) Uani 1 d .
C7A C -0.1192(2) 0.17870(11) 0.3754(4) 0.0599(14) Uani 1 d .
H7AA H -0.1015(2) 0.17978(11) 0.3069(4) 0.072 Uiso 1 calc R
H7AB H -0.1389(2) 0.16563(11) 0.3760(4) 0.072 Uiso 1 calc R
C8A C -0.1551(2) 0.19669(9) 0.3884(4) 0.0556(13) Uani 1 d .
H8AA H -0.1355(2) 0.20979(9) 0.3853(4) 0.067 Uiso 1 calc R
H8AB H -0.1801(2) 0.19675(9) 0.3302(4) 0.067 Uiso 1 calc R
N3A N -0.1827(2) 0.19538(7) 0.4907(4) 0.0489(10) Uani 1 d .
C9A C -0.2014(2) 0.21614(8) 0.5215(4) 0.0512(12) Uani 1 d .
H9AA H -0.2251(2) 0.21482(8) 0.5816(4) 0.061 Uiso 1 calc R
H9AB H -0.2204(2) 0.22237(8) 0.4622(4) 0.061 Uiso 1 calc R
C10A C -0.1574(2) 0.23007(8) 0.5513(4) 0.0451(11) Uani 1 d .
C11A C -0.1610(2) 0.25144(9) 0.5487(5) 0.0572(14) Uani 1 d .
H11A H -0.1916(2) 0.25789(9) 0.5250(5) 0.069 Uiso 1 calc R
C12A C -0.1204(2) 0.26318(8) 0.5805(5) 0.0562(14) Uani 1 d .
H12A H -0.1230(2) 0.27784(8) 0.5813(5) 0.067 Uiso 1 calc R
C13A C -0.0756(2) 0.25358(9) 0.6116(5) 0.0537(13) Uani 1 d .
H13A H -0.0466(2) 0.26148(9) 0.6321(5) 0.064 Uiso 1 calc R
C14A C -0.0741(2) 0.23217(7) 0.6121(4) 0.0435(10) Uani 1 d .
H14A H -0.0434(2) 0.22550(7) 0.6331(4) 0.052 Uiso 1 calc R
C15A C -0.2255(2) 0.18013(9) 0.4895(5) 0.0591(14) Uani 1 d .
H15A H -0.2371(2) 0.17786(9) 0.5626(5) 0.071 Uiso 1 calc R
H15B H -0.2123(2) 0.16677(9) 0.4628(5) 0.071 Uiso 1 calc R
C16A C -0.2716(2) 0.18639(10) 0.4234(7) 0.079(2) Uani 1 d .
H16A H -0.2965(9) 0.1751(3) 0.4226(35) 0.118 Uiso 1 calc R
H16B H -0.2605(4) 0.1894(8) 0.3516(12) 0.118 Uiso 1 calc R
H16C H -0.2875(12) 0.1988(5) 0.4537(24) 0.118 Uiso 1 calc R
C17A C -0.0356(2) 0.19188(9) 0.4379(5) 0.0560(13) Uani 1 d .
H17A H -0.0157(2) 0.19396(9) 0.5031(5) 0.067 Uiso 1 calc R
H17B H -0.0487(2) 0.20558(9) 0.4156(5) 0.067 Uiso 1 calc R
C18A C 0.0006(3) 0.18364(10) 0.3520(6) 0.075(2) Uani 1 d .
H18A H 0.0254(13) 0.1944(3) 0.3334(29) 0.112 Uiso 1 calc R
H18B H -0.0193(3) 0.1798(7) 0.2898(15) 0.112 Uiso 1 calc R
H18C H 0.0188(14) 0.1714(5) 0.3783(15) 0.112 Uiso 1 calc R
N4A N -0.11401(15) 0.22047(6) 0.5842(3) 0.0426(9) Uani 1 d .
Fe2 Fe -0.10048(2) 0.187432(10) 0.82536(5) 0.0383(2) Uani 1 d .
N1B N -0.10576(14) 0.22037(6) 0.8502(3) 0.0439(9) Uani 1 d .
C1B C -0.1471(2) 0.23228(8) 0.8287(4) 0.0501(11) Uani 1 d .
H1BA H -0.1772(2) 0.22591(8) 0.8023(4) 0.060 Uiso 1 calc R
C2B C -0.1466(2) 0.25355(9) 0.8442(5) 0.0599(14) Uani 1 d .
H2BA H -0.1758(2) 0.26167(9) 0.8283(5) 0.072 Uiso 1 calc R
C3B C -0.1031(3) 0.26262(9) 0.8830(6) 0.067(2) Uani 1 d .
H3BA H -0.1020(3) 0.27711(9) 0.8955(6) 0.081 Uiso 1 calc R
C4B C -0.0609(2) 0.25054(9) 0.9034(5) 0.0608(14) Uani 1 d .
H4BA H -0.0302(2) 0.25670(9) 0.9283(5) 0.073 Uiso 1 calc R
C5B C -0.0633(2) 0.22947(8) 0.8876(4) 0.0501(12) Uani 1 d .
C6B C -0.0197(2) 0.21508(8) 0.9083(5) 0.0567(13) Uani 1 d .
H6BA H 0.0020(2) 0.22076(8) 0.9649(5) 0.068 Uiso 1 calc R
H6BB H 0.0015(2) 0.21374(8) 0.8442(5) 0.068 Uiso 1 calc R
N2B N -0.0396(2) 0.19418(7) 0.9400(3) 0.0453(9) Uani 1 d .
C7B C -0.0647(2) 0.19518(9) 1.0446(4) 0.0536(13) Uani 1 d .
H7BA H -0.0814(2) 0.20883(9) 1.0530(4) 0.064 Uiso 1 calc R
H7BB H -0.0385(2) 0.19380(9) 1.1002(4) 0.064 Uiso 1 calc R
C8B C -0.1040(2) 0.17840(9) 1.0575(4) 0.0536(13) Uani 1 d .
H8BA H -0.0870(2) 0.16472(9) 1.0538(4) 0.064 Uiso 1 calc R
H8BB H -0.1203(2) 0.17966(9) 1.1273(4) 0.064 Uiso 1 calc R
N3B N -0.1438(2) 0.17978(6) 0.9744(3) 0.0444(9) Uani 1 d .
C9B C -0.1678(2) 0.15917(8) 0.9550(4) 0.0501(11) Uani 1 d .
H9BA H -0.1977(2) 0.16079(8) 0.9082(4) 0.060 Uiso 1 calc R
H9BB H -0.1797(2) 0.15319(8) 1.0222(4) 0.060 Uiso 1 calc R
C10B C -0.1293(2) 0.14490(8) 0.9049(4) 0.0442(11) Uani 1 d .
C11B C -0.1298(2) 0.12358(8) 0.9195(4) 0.0532(12) Uani 1 d .
H11B H -0.1540(2) 0.11736(8) 0.9654(4) 0.064 Uiso 1 calc R
C12B C -0.0948(2) 0.11165(9) 0.8666(5) 0.063(2) Uani 1 d .
H12B H -0.0945(2) 0.09706(9) 0.8759(5) 0.075 Uiso 1 calc R
C13B C -0.0598(2) 0.12101(8) 0.7994(5) 0.0555(13) Uani 1 d .
H13B H -0.0359(2) 0.11297(8) 0.7608(5) 0.067 Uiso 1 calc R
C14B C -0.0608(2) 0.14202(8) 0.7903(4) 0.0473(11) Uani 1 d .
H14B H -0.0362(2) 0.14848(8) 0.7462(4) 0.057 Uiso 1 calc R
C15B C -0.1838(2) 0.19559(9) 1.0013(4) 0.0552(13) Uani 1 d .
H15C H -0.2043(2) 0.19847(9) 0.9376(4) 0.066 Uiso 1 calc R
H15D H -0.1664(2) 0.20861(9) 1.0214(4) 0.066 Uiso 1 calc R
C16B C -0.2196(3) 0.18943(11) 1.0887(6) 0.072(2) Uani 1 d .
H16D H -0.2401(14) 0.2014(2) 1.1096(28) 0.107 Uiso 1 calc R
H16E H -0.1996(3) 0.1845(7) 1.1489(15) 0.107 Uiso 1 calc R
H16F H -0.2422(13) 0.1783(5) 1.0642(14) 0.107 Uiso 1 calc R
C17B C 0.0033(2) 0.17833(8) 0.9383(4) 0.0496(12) Uani 1 d .
H17C H 0.0141(2) 0.17624(8) 0.8647(4) 0.060 Uiso 1 calc R
H17D H -0.0104(2) 0.16498(8) 0.9642(4) 0.060 Uiso 1 calc R
C18B C 0.0504(2) 0.18403(10) 1.0038(6) 0.070(2) Uani 1 d .
H18D H 0.0751(8) 0.1726(3) 1.0016(32) 0.104 Uiso 1 calc R
H18E H 0.0401(4) 0.1865(7) 1.0767(10) 0.104 Uiso 1 calc R
H18F H 0.0662(11) 0.1966(4) 0.9750(23) 0.104 Uiso 1 calc R
N4B N -0.09506(14) 0.15418(6) 0.8413(3) 0.0415(9) Uani 1 d .
N100 N -0.0140(3) 0.13542(14) 0.1035(8) 0.122(3) Uani 1 d .
C101 C -0.0363(3) 0.12367(13) 0.1486(7) 0.082(2) Uani 1 d .
C102 C -0.0656(3) 0.10839(12) 0.2064(7) 0.087(2) Uani 1 d .
H10A H -0.0559(17) 0.09448(12) 0.1830(33) 0.131 Uiso 1 calc R
H10B H -0.1022(3) 0.1106(6) 0.1936(37) 0.131 Uiso 1 calc R
H10C H -0.0585(17) 0.1098(6) 0.2816(8) 0.131 Uiso 1 calc R
O200 O 0.0638(4) 0.1791(2) 0.6507(8) 0.187(4) Uani 1 d .
C201 C 0.0891(5) 0.1920(3) 0.5738(10) 0.187(7) Uani 1 d .
H20A H 0.1004(5) 0.1835(3) 0.5135(10) 0.224 Uiso 1 calc R
H20B H 0.0654(5) 0.2027(3) 0.5476(10) 0.224 Uiso 1 calc R
C202 C 0.1323(4) 0.2015(3) 0.6230(10) 0.164(6) Uani 1 d .
H20C H 0.1643(4) 0.1945(3) 0.6013(10) 0.197 Uiso 1 calc R
H20D H 0.1345(4) 0.2163(3) 0.6035(10) 0.197 Uiso 1 calc R
C203 C 0.1245(4) 0.1993(2) 0.7328(10) 0.126(4) Uani 1 d .
H20E H 0.1561(4) 0.1942(2) 0.7668(10) 0.151 Uiso 1 calc R
H20F H 0.1155(4) 0.2129(2) 0.7641(10) 0.151 Uiso 1 calc R
C204 C 0.0854(3) 0.18540(9) 0.7486(5) 0.065(2) Uani 1 d .
H20G H 0.0585(3) 0.19185(9) 0.7927(5) 0.078 Uiso 1 calc R
H20H H 0.0986(3) 0.17311(9) 0.7863(5) 0.078 Uiso 1 calc R
O300 O 0.2500 0.2500 0.8362(6) 0.079(2) Uani 1 d S
C301 C 0.2111(3) 0.2432(2) 0.7711(7) 0.102(3) Uani 1 d .
H30B H 0.1785(3) 0.2498(2) 0.7921(7) 0.123 Uiso 1 calc R
H30C H 0.2071(3) 0.2280(2) 0.7788(7) 0.123 Uiso 1 calc R
C302 C 0.2222(3) 0.2482(2) 0.6603(7) 0.094(2) Uani 1 d .
H30E H 0.2130(3) 0.2366(2) 0.6134(7) 0.112 Uiso 1 calc R
H30F H 0.2035(3) 0.2608(2) 0.6377(7) 0.112 Uiso 1 calc R
Cl10 Cl -0.30165(5) 0.19197(2) 0.76666(13) 0.0610(4) Uani 1 d .
O11 O -0.2696(2) 0.17395(7) 0.7662(4) 0.0747(12) Uani 1 d .
O12 O -0.2706(2) 0.20992(8) 0.7525(5) 0.102(2) Uani 1 d .
O13 O -0.3349(3) 0.19058(10) 0.6793(7) 0.143(3) Uani 1 d .
O14 O -0.3277(3) 0.19384(10) 0.8637(6) 0.136(3) Uani 1 d .
Cl20 Cl -0.06306(5) 0.24066(2) 0.23887(10) 0.0580(3) Uani 1 d .
O21 O -0.0247(2) 0.22506(7) 0.2358(4) 0.0771(12) Uani 1 d .
O22 O -0.0765(2) 0.24574(10) 0.3434(4) 0.100(2) Uani 1 d .
O23 O -0.0417(2) 0.25878(9) 0.1902(6) 0.117(2) Uani 1 d .
O24 O -0.1066(2) 0.23436(13) 0.1865(6) 0.144(3) Uani 1 d .
Cl30 Cl -0.20709(6) 0.13323(2) 0.24089(12) 0.0664(4) Uani 1 d .
O31 O -0.1602(2) 0.14385(8) 0.2242(5) 0.095(2) Uani 1 d .
O32 O -0.2248(3) 0.1314(2) 0.3361(6) 0.204(6) Uani 1 d .
O33 O -0.1946(4) 0.11218(14) 0.2294(19) 0.280(10) Uani 1 d .
O34 O -0.2378(3) 0.1337(2) 0.1588(7) 0.219(7) Uani 1 d .

loop_
_atom_type_symbol
_atom_type_description
_atom_type_scat_dispersion_real
_atom_type_scat_dispersion_imag
_atom_type_scat_source
C C 0.0033 0.0016 'International Tables Vol C Tables 4.2.6.8 and 6.1.1.4'
H H 0.0000 0.0000 'International Tables Vol C Tables 4.2.6.8 and 6.1.1.4'
N N 0.0061 0.0033 'International Tables Vol C Tables 4.2.6.8 and 6.1.1.4'
O O 0.0106 0.0060 'International Tables Vol C Tables 4.2.6.8 and 6.1.1.4'
Cl Cl 0.1484 0.1585 'International Tables Vol C Tables 4.2.6.8 and 6.1.1.4'
Fe Fe 0.3463 0.8444 'International Tables Vol C Tables 4.2.6.8 and 6.1.1.4'

loop_
_geom_angle_atom_site_label_1
_geom_angle_atom_site_label_2
_geom_angle_atom_site_label_3
_geom_angle
_geom_angle_site_symmetry_1
O2 Fe1 O1 84.54(15) .
O2 Fe1 N4A 92.76(14) .
O1 Fe1 N4A 96.36(14) .
O2 Fe1 N1A 100.20(14) .
O1 Fe1 N1A 89.24(14) .
N4A Fe1 N1A 166.3(2) .
O2 Fe1 N2A 99.8(2) .
O1 Fe1 N2A 165.6(2) .
N4A Fe1 N2A 97.1(2) .
N1A Fe1 N2A 76.5(2) .
O2 Fe1 N3A 167.76(15) .
O1 Fe1 N3A 96.7(2) .
N4A Fe1 N3A 75.0(2) .
N1A Fe1 N3A 92.0(2) .
N2A Fe1 N3A 81.9(2) .
O2 Fe1 Fe2 39.88(10) .
O1 Fe1 Fe2 44.67(11) .
N4A Fe1 Fe2 96.71(11) .
N1A Fe1 Fe2 96.03(11) .
N2A Fe1 Fe2 137.84(11) .
N3A Fe1 Fe2 140.19(12) .
Fe1 O1 Fe2 91.1(2) .
Fe2 O2 Fe1 100.2(2) .
C5A N1A C1A 117.7(4) .
C5A N1A Fe1 115.2(3) .
C1A N1A Fe1 127.0(3) .
N1A C1A C2A 123.7(5) .
C1A C2A C3A 118.1(5) .
C4A C3A C2A 120.2(5) .
C3A C4A C5A 118.6(5) .
N1A C5A C4A 121.6(5) .
N1A C5A C6A 115.3(4) .
C4A C5A C6A 123.0(5) .
N2A C6A C5A 110.8(4) .
C17A N2A C6A 110.0(4) .
C17A N2A C7A 111.5(4) .
C6A N2A C7A 109.7(4) .
C17A N2A Fe1 112.6(3) .
C6A N2A Fe1 106.0(3) .
C7A N2A Fe1 106.9(3) .
C8A C7A N2A 110.9(5) .
N3A C8A C7A 110.8(5) .
C9A N3A C15A 110.7(4) .
C9A N3A C8A 109.8(4) .
C15A N3A C8A 113.1(4) .
C9A N3A Fe1 105.8(3) .
C15A N3A Fe1 113.7(3) .
C8A N3A Fe1 103.2(3) .
N3A C9A C10A 110.8(4) .
N4A C10A C11A 121.4(5) .
N4A C10A C9A 116.2(4) .
C11A C10A C9A 122.4(4) .
C12A C11A C10A 119.5(5) .
C11A C12A C13A 119.6(5) .
C14A C13A C12A 118.2(5) .
N4A C14A C13A 122.8(4) .
N3A C15A C16A 115.1(5) .
N2A C17A C18A 115.0(5) .
C14A N4A C10A 118.4(4) .
C14A N4A Fe1 125.3(3) .
C10A N4A Fe1 115.7(3) .
O2 Fe2 O1 84.14(15) .
O2 Fe2 N1B 100.17(14) .
O1 Fe2 N1B 89.83(13) .
O2 Fe2 N4B 91.81(14) .
O1 Fe2 N4B 98.29(13) .
N1B Fe2 N4B 166.2(2) .
O2 Fe2 N2B 102.7(2) .
O1 Fe2 N2B 164.85(15) .
N1B Fe2 N2B 75.7(2) .
N4B Fe2 N2B 95.00(15) .
O2 Fe2 N3B 166.34(14) .
O1 Fe2 N3B 95.1(2) .
N1B Fe2 N3B 93.46(15) .
N4B Fe2 N3B 74.78(15) .
N2B Fe2 N3B 81.3(2) .
O2 Fe2 Fe1 39.96(10) .
O1 Fe2 Fe1 44.19(10) .
N1B Fe2 Fe1 97.65(11) .
N4B Fe2 Fe1 95.96(11) .
N2B Fe2 Fe1 141.29(11) .
N3B Fe2 Fe1 137.37(12) .
C5B N1B C1B 118.8(4) .
C5B N1B Fe2 115.6(3) .
C1B N1B Fe2 125.6(3) .
N1B C1B C2B 121.8(5) .
C3B C2B C1B 118.8(5) .
C2B C3B C4B 119.4(5) .
C3B C4B C5B 119.7(5) .
N1B C5B C4B 121.5(5) .
N1B C5B C6B 114.9(4) .
C4B C5B C6B 123.6(5) .
C5B C6B N2B 110.0(4) .
C7B N2B C6B 110.8(4) .
C7B N2B C17B 111.6(4) .
C6B N2B C17B 110.3(4) .
C7B N2B Fe2 106.4(3) .
C6B N2B Fe2 104.4(3) .
C17B N2B Fe2 113.0(3) .
N2B C7B C8B 111.6(4) .
N3B C8B C7B 110.9(4) .
C8B N3B C9B 111.0(4) .
C8B N3B C15B 111.4(4) .
C9B N3B C15B 110.7(4) .
C8B N3B Fe2 105.0(3) .
C9B N3B Fe2 105.4(3) .
C15B N3B Fe2 113.0(3) .
N3B C9B C10B 109.7(4) .
N4B C10B C11B 121.8(5) .
N4B C10B C9B 115.2(4) .
C11B C10B C9B 123.0(5) .
C12B C11B C10B 119.0(5) .
C11B C12B C13B 119.7(5) .
C14B C13B C12B 118.3(5) .
N4B C14B C13B 123.2(5) .
N3B C15B C16B 114.9(5) .
N2B C17B C18B 115.1(4) .
C10B N4B C14B 118.0(4) .
C10B N4B Fe2 117.0(3) .
C14B N4B Fe2 125.0(3) .
N100 C101 C102 179.4(10) .
C204 O200 C201 104.3(8) .
C202 C201 O200 108.2(11) .
C203 C202 C201 105.9(10) .
C204 C203 C202 108.4(10) .
C203 C204 O200 110.5(7) .
C301 O300 C301 106.4(9) 14
O300 C301 C302 110.9(7) .
C302 C302 C301 103.3(5) 14
O13 Cl10 O14 113.3(5) .
O13 Cl10 O12 107.5(4) .
O14 Cl10 O12 108.3(4) .
O13 Cl10 O11 107.7(4) .
O14 Cl10 O11 110.7(3) .
O12 Cl10 O11 109.0(3) .
O24 Cl20 O22 108.6(4) .
O24 Cl20 O21 111.0(4) .
O22 Cl20 O21 111.4(4) .
O24 Cl20 O23 110.6(5) .
O22 Cl20 O23 108.2(4) .
O21 Cl20 O23 106.9(3) .
O32 Cl30 O34 121.5(6) .
O32 Cl30 O33 95.3(10) .
O34 Cl30 O33 94.6(10) .
O32 Cl30 O31 119.3(5) .
O34 Cl30 O31 113.3(4) .
O33 Cl30 O31 104.5(5) .

loop_
_geom_bond_atom_site_label_1
_geom_bond_atom_site_label_2
_geom_bond_distance
_geom_bond_site_symmetry_2
Fe1 O2 1.850(3) .
Fe1 O1 1.976(4) .
Fe1 N4A 2.159(4) .
Fe1 N1A 2.161(4) .
Fe1 N2A 2.191(5) .
Fe1 N3A 2.269(4) .
Fe1 Fe2 2.8348(8) .
O1 Fe2 1.993(4) .
O2 Fe2 1.846(3) .
N1A C5A 1.350(7) .
N1A C1A 1.351(7) .
C1A C2A 1.358(8) .
C2A C3A 1.382(8) .
C3A C4A 1.366(9) .
C4A C5A 1.399(8) .
C5A C6A 1.505(8) .
C6A N2A 1.495(6) .
N2A C17A 1.491(7) .
N2A C7A 1.505(7) .
C7A C8A 1.504(9) .
C8A N3A 1.494(7) .
N3A C9A 1.480(7) .
N3A C15A 1.492(7) .
C9A C10A 1.510(7) .
C10A N4A 1.358(6) .
C10A C11A 1.384(8) .
C11A C12A 1.366(9) .
C12A C13A 1.385(8) .
C13A C14A 1.384(7) .
C14A N4A 1.338(6) .
C15A C16A 1.526(8) .
C17A C18A 1.543(8) .
Fe2 N1B 2.156(4) .
Fe2 N4B 2.163(4) .
Fe2 N2B 2.204(4) .
Fe2 N3B 2.266(4) .
N1B C5B 1.343(6) .
N1B C1B 1.354(6) .
C1B C2B 1.389(8) .
C2B C3B 1.372(9) .
C3B C4B 1.376(9) .
C4B C5B 1.378(8) .
C5B C6B 1.495(8) .
C6B N2B 1.502(7) .
N2B C7B 1.488(7) .
N2B C17B 1.518(7) .
C7B C8B 1.502(8) .
C8B N3B 1.488(7) .
N3B C9B 1.492(6) .
N3B C15B 1.501(6) .
C9B C10B 1.506(7) .
C10B N4B 1.349(6) .
C10B C11B 1.390(7) .
C11B C12B 1.374(9) .
C12B C13B 1.392(9) .
C13B C14B 1.362(8) .
C14B N4B 1.358(6) .
C15B C16B 1.508(8) .
C17B C18B 1.534(7) .
N100 C101 1.116(9) .
C101 C102 1.451(11) .
O200 C204 1.428(11) .
O200 C201 1.446(14) .
C201 C202 1.43(2) .
C202 C203 1.42(2) .
C203 C204 1.376(11) .
O300 C301 1.386(9) 14
O300 C301 1.386(9) .
C301 C302 1.479(12) .
C302 C302 1.47(2) 14
Cl10 O13 1.415(7) .
Cl10 O14 1.417(6) .
Cl10 O12 1.427(5) .
Cl10 O11 1.435(4) .
Cl20 O24 1.380(6) .
Cl20 O22 1.415(5) .
Cl20 O21 1.422(4) .
Cl20 O23 1.438(5) .
Cl30 O32 1.304(8) .
Cl30 O34 1.318(7) .
Cl30 O33 1.406(10) .
Cl30 O31 1.422(5) .

loop_
_geom_torsion_atom_site_label_1
_geom_torsion_atom_site_label_2
_geom_torsion_atom_site_label_3
_geom_torsion_atom_site_label_4
_geom_torsion
_geom_torsion_site_symmetry_1
_geom_torsion_site_symmetry_4
O2 Fe1 O1 Fe2 -0.95(12) . .
N4A Fe1 O1 Fe2 -93.12(14) . .
N1A Fe1 O1 Fe2 99.38(14) . .
N2A Fe1 O1 Fe2 107.4(6) . .
N3A Fe1 O1 Fe2 -168.70(14) . .
Fe2 Fe1 O1 Fe2 0.0 . .
O1 Fe1 O2 Fe2 1.04(13) . .
N4A Fe1 O2 Fe2 97.2(2) . .
N1A Fe1 O2 Fe2 -87.2(2) . .
N2A Fe1 O2 Fe2 -165.1(2) . .
N3A Fe1 O2 Fe2 97.7(8) . .
Fe2 Fe1 O2 Fe2 0.0 . .
O2 Fe1 N1A C5A -77.4(4) . .
O1 Fe1 N1A C5A -161.7(4) . .
N4A Fe1 N1A C5A 83.8(7) . .
N2A Fe1 N1A C5A 20.3(3) . .
N3A Fe1 N1A C5A 101.5(4) . .
Fe2 Fe1 N1A C5A -117.5(3) . .
O2 Fe1 N1A C1A 97.7(4) . .
O1 Fe1 N1A C1A 13.3(4) . .
N4A Fe1 N1A C1A -101.1(7) . .
N2A Fe1 N1A C1A -164.6(4) . .
N3A Fe1 N1A C1A -83.4(4) . .
Fe2 Fe1 N1A C1A 57.6(4) . .
C5A N1A C1A C2A 0.5(7) . .
Fe1 N1A C1A C2A -174.5(4) . .
N1A C1A C2A C3A -1.7(8) . .
C1A C2A C3A C4A 1.8(9) . .
C2A C3A C4A C5A -0.8(9) . .
C1A N1A C5A C4A 0.6(7) . .
Fe1 N1A C5A C4A 176.2(4) . .
C1A N1A C5A C6A -177.5(4) . .
Fe1 N1A C5A C6A -1.9(6) . .
C3A C4A C5A N1A -0.5(9) . .
C3A C4A C5A C6A 177.5(6) . .
N1A C5A C6A N2A -28.2(6) . .
C4A C5A C6A N2A 153.7(5) . .
C5A C6A N2A C17A 164.4(4) . .
C5A C6A N2A C7A -72.7(5) . .
C5A C6A N2A Fe1 42.4(5) . .
O2 Fe1 N2A C17A -55.1(4) . .
O1 Fe1 N2A C17A -161.6(6) . .
N4A Fe1 N2A C17A 39.0(4) . .
N1A Fe1 N2A C17A -153.3(4) . .
N3A Fe1 N2A C17A 112.6(4) . .
Fe2 Fe1 N2A C17A -69.3(4) . .
O2 Fe1 N2A C6A 65.2(3) . .
O1 Fe1 N2A C6A -41.4(8) . .
N4A Fe1 N2A C6A 159.2(3) . .
N1A Fe1 N2A C6A -33.1(3) . .
N3A Fe1 N2A C6A -127.1(3) . .
Fe2 Fe1 N2A C6A 50.9(4) . .
O2 Fe1 N2A C7A -177.8(3) . .
O1 Fe1 N2A C7A 75.7(7) . .
N4A Fe1 N2A C7A -83.7(4) . .
N1A Fe1 N2A C7A 84.0(4) . .
N3A Fe1 N2A C7A -10.1(4) . .
Fe2 Fe1 N2A C7A 168.0(3) . .
C17A N2A C7A C8A -84.9(6) . .
C6A N2A C7A C8A 153.0(5) . .
Fe1 N2A C7A C8A 38.4(6) . .
N2A C7A C8A N3A -59.7(6) . .
C7A C8A N3A C9A 158.0(5) . .
C7A C8A N3A C15A -77.8(6) . .
C7A C8A N3A Fe1 45.5(5) . .
O2 Fe1 N3A C9A -34.8(9) . .
O1 Fe1 N3A C9A 60.5(3) . .
N4A Fe1 N3A C9A -34.3(3) . .
N1A Fe1 N3A C9A 150.0(3) . .
N2A Fe1 N3A C9A -133.9(3) . .
Fe2 Fe1 N3A C9A 48.1(4) . .
O2 Fe1 N3A C15A -156.6(7) . .
O1 Fe1 N3A C15A -61.2(4) . .
N4A Fe1 N3A C15A -156.0(4) . .
N1A Fe1 N3A C15A 28.3(4) . .
N2A Fe1 N3A C15A 104.3(4) . .
Fe2 Fe1 N3A C15A -73.6(4) . .
O2 Fe1 N3A C8A 80.6(8) . .
O1 Fe1 N3A C8A 175.9(3) . .
N4A Fe1 N3A C8A 81.1(3) . .
N1A Fe1 N3A C8A -94.6(3) . .
N2A Fe1 N3A C8A -18.6(3) . .
Fe2 Fe1 N3A C8A 163.5(3) . .
C15A N3A C9A C10A 164.6(4) . .
C8A N3A C9A C10A -69.8(5) . .
Fe1 N3A C9A C10A 40.9(5) . .
N3A C9A C10A N4A -24.2(6) . .
N3A C9A C10A C11A 157.6(5) . .
N4A C10A C11A C12A -0.5(8) . .
C9A C10A C11A C12A 177.6(5) . .
C10A C11A C12A C13A 2.1(8) . .
C11A C12A C13A C14A -1.8(8) . .
C12A C13A C14A N4A -0.2(8) . .
C9A N3A C15A C16A 53.4(7) . .
C8A N3A C15A C16A -70.3(7) . .
Fe1 N3A C15A C16A 172.4(5) . .
C6A N2A C17A C18A 49.4(6) . .
C7A N2A C17A C18A -72.6(6) . .
Fe1 N2A C17A C18A 167.4(4) . .
C13A C14A N4A C10A 1.8(7) . .
C13A C14A N4A Fe1 -169.3(4) . .
C11A C10A N4A C14A -1.5(7) . .
C9A C10A N4A C14A -179.6(4) . .
C11A C10A N4A Fe1 170.5(4) . .
C9A C10A N4A Fe1 -7.7(6) . .
O2 Fe1 N4A C14A 14.9(4) . .
O1 Fe1 N4A C14A 99.7(4) . .
N1A Fe1 N4A C14A -146.6(6) . .
N2A Fe1 N4A C14A -85.4(4) . .
N3A Fe1 N4A C14A -165.0(4) . .
Fe2 Fe1 N4A C14A 54.7(4) . .
O2 Fe1 N4A C10A -156.4(4) . .
O1 Fe1 N4A C10A -71.6(4) . .
N1A Fe1 N4A C10A 42.1(8) . .
N2A Fe1 N4A C10A 103.3(4) . .
N3A Fe1 N4A C10A 23.7(3) . .
Fe2 Fe1 N4A C10A -116.6(3) . .
Fe1 O2 Fe2 O1 -1.03(13) . .
Fe1 O2 Fe2 N1B -89.8(2) . .
Fe1 O2 Fe2 N4B 97.12(15) . .
Fe1 O2 Fe2 N2B -167.34(15) . .
Fe1 O2 Fe2 N3B 86.6(7) . .
Fe1 O2 Fe2 Fe1 0.0 . .
Fe1 O1 Fe2 O2 0.95(12) . .
Fe1 O1 Fe2 N1B 101.19(14) . .
Fe1 O1 Fe2 N4B -90.03(14) . .
Fe1 O1 Fe2 N2B 118.9(6) . .
Fe1 O1 Fe2 N3B -165.35(13) . .
Fe1 O1 Fe2 Fe1 0.0 . .
O2 Fe1 Fe2 O2 0.0 . .
O1 Fe1 Fe2 O2 -178.5(2) . .
N4A Fe1 Fe2 O2 -86.3(2) . .
N1A Fe1 Fe2 O2 98.7(2) . .
N2A Fe1 Fe2 O2 22.2(2) . .
N3A Fe1 Fe2 O2 -160.8(2) . .
O2 Fe1 Fe2 O1 178.5(2) . .
O1 Fe1 Fe2 O1 0.0 . .
N4A Fe1 Fe2 O1 92.3(2) . .
N1A Fe1 Fe2 O1 -82.8(2) . .
N2A Fe1 Fe2 O1 -159.3(2) . .
N3A Fe1 Fe2 O1 17.7(2) . .
O2 Fe1 Fe2 N1B 96.7(2) . .
O1 Fe1 Fe2 N1B -81.8(2) . .
N4A Fe1 Fe2 N1B 10.46(14) . .
N1A Fe1 Fe2 N1B -164.58(14) . .
N2A Fe1 Fe2 N1B 118.9(2) . .
N3A Fe1 Fe2 N1B -64.1(2) . .
O2 Fe1 Fe2 N4B -85.7(2) . .
O1 Fe1 Fe2 N4B 95.8(2) . .
N4A Fe1 Fe2 N4B -171.95(14) . .
N1A Fe1 Fe2 N4B 13.01(14) . .
N2A Fe1 Fe2 N4B -63.5(2) . .
N3A Fe1 Fe2 N4B 113.5(2) . .
O2 Fe1 Fe2 N2B 20.0(2) . .
O1 Fe1 Fe2 N2B -158.5(2) . .
N4A Fe1 Fe2 N2B -66.3(2) . .
N1A Fe1 Fe2 N2B 118.7(2) . .
N2A Fe1 Fe2 N2B 42.2(3) . .
N3A Fe1 Fe2 N2B -140.9(2) . .
O2 Fe1 Fe2 N3B -159.6(2) . .
O1 Fe1 Fe2 N3B 21.8(2) . .
N4A Fe1 Fe2 N3B 114.1(2) . .
N1A Fe1 Fe2 N3B -60.9(2) . .
N2A Fe1 Fe2 N3B -137.4(2) . .
N3A Fe1 Fe2 N3B 39.5(2) . .
O2 Fe2 N1B C5B -79.0(4) . .
O1 Fe2 N1B C5B -163.0(4) . .
N4B Fe2 N1B C5B 70.7(7) . .
N2B Fe2 N1B C5B 21.7(3) . .
N3B Fe2 N1B C5B 101.9(4) . .
Fe1 Fe2 N1B C5B -119.4(3) . .
O2 Fe2 N1B C1B 99.1(4) . .
O1 Fe2 N1B C1B 15.1(4) . .
N4B Fe2 N1B C1B -111.2(6) . .
N2B Fe2 N1B C1B -160.2(4) . .
N3B Fe2 N1B C1B -80.1(4) . .
Fe1 Fe2 N1B C1B 58.7(4) . .
C5B N1B C1B C2B 0.0(8) . .
Fe2 N1B C1B C2B -178.0(4) . .
N1B C1B C2B C3B -0.4(9) . .
C1B C2B C3B C4B 1.3(10) . .
C2B C3B C4B C5B -1.8(10) . .
C1B N1B C5B C4B -0.6(8) . .
Fe2 N1B C5B C4B 177.6(4) . .
C1B N1B C5B C6B -179.6(5) . .
Fe2 N1B C5B C6B -1.4(6) . .
C3B C4B C5B N1B 1.5(9) . .
C3B C4B C5B C6B -179.6(6) . .
N1B C5B C6B N2B -31.4(7) . .
C4B C5B C6B N2B 149.7(5) . .
C5B C6B N2B C7B -68.1(5) . .
C5B C6B N2B C17B 167.9(4) . .
C5B C6B N2B Fe2 46.1(5) . .
O2 Fe2 N2B C7B 179.2(3) . .
O1 Fe2 N2B C7B 63.4(7) . .
N1B Fe2 N2B C7B 81.8(3) . .
N4B Fe2 N2B C7B -87.8(3) . .
N3B Fe2 N2B C7B -14.1(3) . .
Fe1 Fe2 N2B C7B 166.2(3) . .
O2 Fe2 N2B C6B 62.0(3) . .
O1 Fe2 N2B C6B -53.8(7) . .
N1B Fe2 N2B C6B -35.5(3) . .
N4B Fe2 N2B C6B 154.9(3) . .
N3B Fe2 N2B C6B -131.3(3) . .
Fe1 Fe2 N2B C6B 48.9(4) . .
O2 Fe2 N2B C17B -58.0(3) . .
O1 Fe2 N2B C17B -173.8(5) . .
N1B Fe2 N2B C17B -155.4(4) . .
N4B Fe2 N2B C17B 35.0(3) . .
N3B Fe2 N2B C17B 108.7(3) . .
Fe1 Fe2 N2B C17B -71.0(4) . .
C6B N2B C7B C8B 154.4(4) . .
C17B N2B C7B C8B -82.2(5) . .
Fe2 N2B C7B C8B 41.5(5) . .
N2B C7B C8B N3B -58.2(6) . .
C7B C8B N3B C9B 154.2(4) . .
C7B C8B N3B C15B -82.0(5) . .
C7B C8B N3B Fe2 40.7(5) . .
O2 Fe2 N3B C8B 94.5(7) . .
O1 Fe2 N3B C8B -179.2(3) . .
N1B Fe2 N3B C8B -89.0(3) . .
N4B Fe2 N3B C8B 83.6(3) . .
N2B Fe2 N3B C8B -14.0(3) . .
Fe1 Fe2 N3B C8B 165.7(3) . .
O2 Fe2 N3B C9B -22.8(8) . .
O1 Fe2 N3B C9B 63.5(3) . .
N1B Fe2 N3B C9B 153.6(3) . .
N4B Fe2 N3B C9B -33.7(3) . .
N2B Fe2 N3B C9B -131.4(3) . .
Fe1 Fe2 N3B C9B 48.4(4) . .
O2 Fe2 N3B C15B -143.8(6) . .
O1 Fe2 N3B C15B -57.5(4) . .
N1B Fe2 N3B C15B 32.7(4) . .
N4B Fe2 N3B C15B -154.7(4) . .
N2B Fe2 N3B C15B 107.7(4) . .
Fe1 Fe2 N3B C15B -72.6(4) . .
C8B N3B C9B C10B -68.4(5) . .
C15B N3B C9B C10B 167.3(4) . .
Fe2 N3B C9B C10B 44.8(4) . .
N3B C9B C10B N4B -32.5(6) . .
N3B C9B C10B C11B 149.8(5) . .
N4B C10B C11B C12B -0.8(7) . .
C9B C10B C11B C12B 176.8(5) . .
C10B C11B C12B C13B -0.3(8) . .
C11B C12B C13B C14B 1.6(8) . .
C12B C13B C14B N4B -2.0(8) . .
C8B N3B C15B C16B -72.0(6) . .
C9B N3B C15B C16B 52.0(6) . .
Fe2 N3B C15B C16B 170.0(4) . .
C7B N2B C17B C18B -69.3(6) . .
C6B N2B C17B C18B 54.4(6) . .
Fe2 N2B C17B C18B 170.9(4) . .
C11B C10B N4B C14B 0.5(7) . .
C9B C10B N4B C14B -177.3(4) . .
C11B C10B N4B Fe2 179.0(4) . .
C9B C10B N4B Fe2 1.2(5) . .
C13B C14B N4B C10B 0.9(7) . .
C13B C14B N4B Fe2 -177.4(4) . .
O2 Fe2 N4B C10B -158.6(3) . .
O1 Fe2 N4B C10B -74.3(3) . .
N1B Fe2 N4B C10B 51.2(7) . .
N2B Fe2 N4B C10B 98.4(3) . .
N3B Fe2 N4B C10B 18.8(3) . .
Fe1 Fe2 N4B C10B -118.8(3) . .
O2 Fe2 N4B C14B 19.7(4) . .
O1 Fe2 N4B C14B 104.1(4) . .
N1B Fe2 N4B C14B -130.5(6) . .
N2B Fe2 N4B C14B -83.2(4) . .
N3B Fe2 N4B C14B -162.8(4) . .
Fe1 Fe2 N4B C14B 59.6(4) . .
C204 O200 C201 C202 13.8(18) . .
O200 C201 C202 C203 -16.4(20) . .
C201 C202 C203 C204 12.7(18) . .
C202 C203 C204 O200 -4.2(14) . .
C201 O200 C204 C203 -5.9(15) . .
C301 O300 C301 C302 -7.6(5) 14 .
O300 C301 C302 C302 19.4(13) . 14
